data_4306087
loop_
_publ_author_name
'Yuqi Li'
'Patrick J. Carroll'
'Larry G. Sneddon'

_publ_section_title
;
Ionic-Liquid-Promoted Decaborane Dehydrogenative Alkyne-Insertion
Reactions: A New Route to o-Carboranes
;
_journal_name_full 'Inorganic Chemistry'
_journal_page_first 9193
_journal_page_last 9202
_journal_paper_doi 10.1021/ic800999y
_journal_volume 47
_journal_year 2008
_chemical_formula_sum 'C10 H26 B20'
_chemical_formula_weight 362.51
_space_group_IT_number 15
_symmetry_cell_setting monoclinic
_symmetry_Int_Tables_number 15
_symmetry_space_group_name_Hall '-C 2yc'
_symmetry_space_group_name_H-M 'C 1 2/c 1'
_atom_sites_solution_hydrogens difmap
_atom_sites_solution_primary direct
_audit_creation_method SHELXL-97
_cell_angle_alpha 90.00
_cell_angle_beta 128.506(3)
_cell_angle_gamma 90.00
_cell_formula_units_Z 4
_cell_length_a 14.7556(16)
_cell_length_b 15.8173(16)
_cell_length_c 11.4501(13)
_cell_measurement_temperature 143(1)
_cell_volume 2091.3(4)
_computing_data_collection 'CrystalClear (Rigaku, 1999)'
_computing_data_reduction 'CrystalClear (Rigaku, 1999)'
_computing_structure_refinement 'SHELXL-97 (Sheldrick, 1997)'
_computing_structure_solution 'SIR97 (Altomare, 1999)'
_diffrn_ambient_temperature 143(1)
_diffrn_measured_fraction_theta_full 0.997
_diffrn_measured_fraction_theta_max 0.997
_diffrn_measurement_device 'CCD Area Detector'
_diffrn_measurement_device_type 'Rigaku Mercury'
_diffrn_measurement_method 'phi and omega rotations'
_diffrn_radiation_monochromator graphite
_diffrn_radiation_source 'rotating anode'
_diffrn_radiation_type MoK\a
_diffrn_radiation_wavelength 0.71073
_diffrn_reflns_av_R_equivalents 0.0448
_diffrn_reflns_av_sigmaI/netI 0.0295
_diffrn_reflns_limit_h_max 15
_diffrn_reflns_limit_h_min -17
_diffrn_reflns_limit_k_max 18
_diffrn_reflns_limit_k_min -18
_diffrn_reflns_limit_l_max 13
_diffrn_reflns_limit_l_min -12
_diffrn_reflns_number 7865
_diffrn_reflns_theta_full 25.05
_diffrn_reflns_theta_max 25.05
_diffrn_reflns_theta_min 2.58
_exptl_absorpt_coefficient_mu 0.050
_exptl_absorpt_correction_type none
_exptl_crystal_density_diffrn 1.151
_exptl_crystal_density_method 'not measured'
_exptl_crystal_F_000 744
_exptl_crystal_size_max 0.40
_exptl_crystal_size_mid 0.28
_exptl_crystal_size_min 0.03
_refine_diff_density_max 0.244
_refine_diff_density_min -0.190
_refine_diff_density_rms 0.045
_refine_ls_extinction_method none
_refine_ls_goodness_of_fit_ref 1.110
_refine_ls_hydrogen_treatment refall
_refine_ls_matrix_type full
_refine_ls_number_parameters 189
_refine_ls_number_reflns 1852
_refine_ls_number_restraints 0
_refine_ls_restrained_S_all 1.110
_refine_ls_R_factor_all 0.0805
_refine_ls_R_factor_gt 0.0553
_refine_ls_shift/su_max 0.000
_refine_ls_shift/su_mean 0.000
_refine_ls_structure_factor_coef Fsqd
_refine_ls_weighting_details 'calc w=1/[\s^2^(Fo^2^)+(0.0585P)^2^+2.0101P] where P=(Fo^2^+2Fc^2^)/3'
_refine_ls_weighting_scheme calc
_refine_ls_wR_factor_gt 0.1239
_refine_ls_wR_factor_ref 0.1410
_reflns_number_gt 1396
_reflns_number_total 1852
_reflns_threshold_expression >2sigma(I)
_cod_data_source_file ic800999y_si_002_3.cif
_cod_data_source_block UP3271
_cod_original_sg_symbol_H-M 'C 2/c '
_cod_database_code 4306087

loop_
_symmetry_equiv_pos_as_xyz
'x, y, z'
'-x, y, -z+1/2'
'x+1/2, y+1/2, z'
'-x+1/2, y+1/2, -z+1/2'
'-x, -y, -z'
'x, -y, z-1/2'
'-x+1/2, -y+1/2, -z'
'x+1/2, -y+1/2, z-1/2'

loop_
_atom_site_label
_atom_site_type_symbol
_atom_site_fract_x
_atom_site_fract_y
_atom_site_fract_z
_atom_site_U_iso_or_equiv
_atom_site_adp_type
_atom_site_occupancy
_atom_site_symmetry_multiplicity
_atom_site_calc_flag
_atom_site_refinement_flags
_atom_site_disorder_assembly
_atom_site_disorder_group
C1 C 0.34508(16) 0.34158(12) 0.7808(2) 0.0238(5) Uani 1 1 d . . .
C2 C 0.23382(19) 0.40011(14) 0.6394(3) 0.0303(5) Uani 0.50 1 d P . .
B2 B 0.23382(19) 0.40011(14) 0.6394(3) 0.0303(5) Uani 0.50 1 d P . .
B3 B 0.20452(19) 0.30399(15) 0.6853(3) 0.0310(6) Uani 1 1 d . . .
B4 B 0.30811(19) 0.29841(15) 0.8803(3) 0.0330(6) Uani 0.50 1 d P . .
C4 C 0.30811(19) 0.29841(15) 0.8803(3) 0.0330(6) Uani 0.50 1 d P . .
B5 B 0.40296(19) 0.38435(15) 0.9529(3) 0.0280(5) Uani 1 1 d . . .
B6 B 0.35344(19) 0.45008(14) 0.7980(3) 0.0273(5) Uani 1 1 d . . .
B7 B 0.1193(2) 0.39471(16) 0.6479(3) 0.0359(6) Uani 1 1 d . . .
B8 B 0.1679(2) 0.32846(17) 0.8026(3) 0.0359(6) Uani 1 1 d . . .
B9 B 0.2895(2) 0.37877(16) 0.9671(3) 0.0333(6) Uani 1 1 d . . .
B10 B 0.3168(2) 0.47513(16) 0.9141(3) 0.0308(6) Uani 1 1 d . . .
B11 B 0.2113(2) 0.48481(15) 0.7164(3) 0.0325(6) Uani 1 1 d . . .
B12 B 0.1714(2) 0.44076(16) 0.8211(3) 0.0344(6) Uani 1 1 d . . .
C13 C 0.42412(16) 0.29385(12) 0.7622(2) 0.0236(4) Uani 1 1 d . . .
C14 C 0.42355(18) 0.20555(12) 0.7602(2) 0.0294(5) Uani 1 1 d . . .
C15 C 0.5000 0.16264(19) 0.7500 0.0332(7) Uani 1 2 d S . .
C16 C 0.5000 0.33721(17) 0.7500 0.0243(6) Uani 1 2 d S . .
H2 H 0.229(2) 0.4049(14) 0.541(3) 0.046(7) Uiso 1 1 d . . .
H3 H 0.177(2) 0.2458(16) 0.607(3) 0.055(7) Uiso 1 1 d . . .
H4 H 0.346(2) 0.2333(16) 0.931(3) 0.055(7) Uiso 1 1 d . . .
H5 H 0.4988(17) 0.3710(13) 1.045(2) 0.027(5) Uiso 1 1 d . . .
H6 H 0.413(2) 0.4833(14) 0.789(2) 0.038(6) Uiso 1 1 d . . .
H7 H 0.031(2) 0.3996(14) 0.544(3) 0.044(6) Uiso 1 1 d . . .
H8 H 0.109(2) 0.2820(16) 0.805(3) 0.053(7) Uiso 1 1 d . . .
H9 H 0.317(2) 0.3681(17) 1.085(3) 0.062(8) Uiso 1 1 d . . .
H10 H 0.3560(19) 0.5337(15) 0.990(3) 0.042(6) Uiso 1 1 d . . .
H11 H 0.181(2) 0.5460(17) 0.653(3) 0.056(7) Uiso 1 1 d . . .
H12 H 0.110(2) 0.4741(15) 0.835(3) 0.054(7) Uiso 1 1 d . . .
H14 H 0.368(2) 0.1747(14) 0.769(2) 0.038(6) Uiso 1 1 d . . .
H15 H 0.5000 0.104(2) 0.7500 0.037(9) Uiso 1 2 d S . .
H16 H 0.5000 0.4025(18) 0.7500 0.025(7) Uiso 1 2 d S . .

loop_
_atom_site_aniso_label
_atom_site_aniso_U_11
_atom_site_aniso_U_22
_atom_site_aniso_U_33
_atom_site_aniso_U_23
_atom_site_aniso_U_13
_atom_site_aniso_U_12
C1 0.0229(9) 0.0253(10) 0.0238(10) -0.0003(8) 0.0148(9) -0.0018(8)
C2 0.0289(11) 0.0311(12) 0.0318(13) 0.0007(9) 0.0193(10) 0.0007(9)
B2 0.0289(11) 0.0311(12) 0.0318(13) 0.0007(9) 0.0193(10) 0.0007(9)
B3 0.0229(11) 0.0331(13) 0.0356(14) -0.0016(11) 0.0175(11) -0.0045(10)
B4 0.0322(12) 0.0410(14) 0.0346(13) 0.0018(10) 0.0251(11) -0.0018(10)
C4 0.0322(12) 0.0410(14) 0.0346(13) 0.0018(10) 0.0251(11) -0.0018(10)
B5 0.0264(12) 0.0325(13) 0.0258(12) -0.0016(10) 0.0165(10) 0.0005(10)
B6 0.0272(11) 0.0252(12) 0.0326(13) -0.0027(10) 0.0202(11) -0.0001(9)
B7 0.0233(12) 0.0403(14) 0.0370(15) -0.0028(11) 0.0154(11) 0.0004(10)
B8 0.0324(12) 0.0374(13) 0.0478(16) -0.0029(12) 0.0298(12) -0.0039(11)
B9 0.0347(13) 0.0391(14) 0.0342(14) 0.0008(11) 0.0254(12) 0.0028(11)
B10 0.0276(12) 0.0336(13) 0.0337(13) -0.0048(11) 0.0204(11) 0.0000(10)
B11 0.0293(12) 0.0303(13) 0.0345(14) 0.0028(11) 0.0182(11) 0.0065(10)
B12 0.0276(12) 0.0373(14) 0.0415(15) -0.0016(11) 0.0231(12) 0.0023(10)
C13 0.0229(9) 0.0229(10) 0.0218(10) -0.0002(8) 0.0124(8) -0.0005(8)
C14 0.0278(10) 0.0237(10) 0.0325(12) 0.0017(9) 0.0167(9) -0.0030(9)
C15 0.0351(16) 0.0182(15) 0.0400(18) 0.000 0.0202(14) 0.000
C16 0.0250(13) 0.0231(15) 0.0227(14) 0.000 0.0138(12) 0.000

loop_
_atom_type_symbol
_atom_type_description
_atom_type_scat_dispersion_real
_atom_type_scat_dispersion_imag
_atom_type_scat_source
C C 0.0033 0.0016 'International Tables Vol C Tables 4.2.6.8 and 6.1.1.4'
H H 0.0000 0.0000 'International Tables Vol C Tables 4.2.6.8 and 6.1.1.4'
B B 0.0013 0.0007 'International Tables Vol C Tables 4.2.6.8 and 6.1.1.4'

loop_
_geom_angle_atom_site_label_1
_geom_angle_atom_site_label_2
_geom_angle_atom_site_label_3
_geom_angle
_geom_angle_site_symmetry_1
_geom_angle_site_symmetry_3
_geom_angle_publ_flag
C13 C1 B4 119.75(16) . . ?
C13 C1 C2 120.84(16) . . ?
B4 C1 C2 109.83(15) . . ?
C13 C1 B6 120.47(15) . . ?
B4 C1 B6 110.88(15) . . ?
C2 C1 B6 61.46(13) . . ?
C13 C1 B5 118.70(15) . . ?
B4 C1 B5 61.59(13) . . ?
C2 C1 B5 111.95(15) . . ?
B6 C1 B5 61.92(13) . . ?
C13 C1 B3 117.60(16) . . ?
B4 C1 B3 61.65(13) . . ?
C2 C1 B3 61.24(13) . . ?
B6 C1 B3 112.62(15) . . ?
B5 C1 B3 113.61(15) . . ?
C1 C2 B6 60.14(12) . . ?
C1 C2 B11 108.25(17) . . ?
B6 C2 B11 60.94(13) . . ?
C1 C2 B3 60.72(12) . . ?
B6 C2 B3 111.10(17) . . ?
B11 C2 B3 110.78(17) . . ?
C1 C2 B7 108.33(17) . . ?
B6 C2 B7 110.44(17) . . ?
B11 C2 B7 61.07(14) . . ?
B3 C2 B7 60.92(14) . . ?
C1 C2 H2 115.6(13) . . ?
B6 C2 H2 115.0(13) . . ?
B11 C2 H2 124.0(12) . . ?
B3 C2 H2 120.2(12) . . ?
B7 C2 H2 127.9(13) . . ?
C1 B3 C2 58.04(12) . . ?
C1 B3 B4 57.63(12) . . ?
C2 B3 B4 104.11(16) . . ?
C1 B3 B8 104.82(17) . . ?
C2 B3 B8 106.66(17) . . ?
B4 B3 B8 58.84(14) . . ?
C1 B3 B7 105.30(16) . . ?
C2 B3 B7 59.72(13) . . ?
B4 B3 B7 105.80(18) . . ?
B8 B3 B7 60.15(15) . . ?
C1 B3 H3 117.2(13) . . ?
C2 B3 H3 119.0(13) . . ?
B4 B3 H3 123.3(13) . . ?
B8 B3 H3 129.2(13) . . ?
B7 B3 H3 126.7(13) . . ?
C1 B4 B8 109.09(17) . . ?
C1 B4 B9 108.88(17) . . ?
B8 B4 B9 61.97(15) . . ?
C1 B4 B5 60.34(12) . . ?
B8 B4 B5 112.19(17) . . ?
B9 B4 B5 61.54(13) . . ?
C1 B4 B3 60.72(12) . . ?
B8 B4 B3 61.14(14) . . ?
B9 B4 B3 111.61(18) . . ?
B5 B4 B3 111.80(16) . . ?
C1 B4 H4 116.0(13) . . ?
B8 B4 H4 124.3(13) . . ?
B9 B4 H4 125.2(13) . . ?
B5 B4 H4 117.6(13) . . ?
B3 B4 H4 116.9(13) . . ?
C1 B5 B4 58.06(12) . . ?
C1 B5 B6 58.99(12) . . ?
B4 B5 B6 105.75(16) . . ?
C1 B5 B10 105.22(16) . . ?
B4 B5 B10 105.82(16) . . ?
B6 B5 B10 59.50(13) . . ?
C1 B5 B9 105.07(16) . . ?
B4 B5 B9 58.99(13) . . ?
B6 B5 B9 107.14(16) . . ?
B10 B5 B9 59.82(13) . . ?
C1 B5 H5 115.3(10) . . ?
B4 B5 H5 117.4(11) . . ?
B6 B5 H5 122.2(10) . . ?
B10 B5 H5 131.6(11) . . ?
B9 B5 H5 127.2(10) . . ?
C1 B6 C2 58.39(12) . . ?
C1 B6 B10 106.04(16) . . ?
C2 B6 B10 107.45(16) . . ?
C1 B6 B11 105.77(16) . . ?
C2 B6 B11 59.54(13) . . ?
B10 B6 B11 60.63(13) . . ?
C1 B6 B5 59.09(12) . . ?
C2 B6 B5 107.17(16) . . ?
B10 B6 B5 60.45(13) . . ?
B11 B6 B5 108.95(16) . . ?
C1 B6 H6 118.3(12) . . ?
C2 B6 H6 118.3(12) . . ?
B10 B6 H6 127.8(12) . . ?
B11 B6 H6 124.5(12) . . ?
B5 B6 H6 121.7(12) . . ?
C2 B7 B3 59.36(13) . . ?
C2 B7 B12 106.24(17) . . ?
B3 B7 B12 108.23(18) . . ?
C2 B7 B11 59.22(13) . . ?
B3 B7 B11 108.02(17) . . ?
B12 B7 B11 59.89(14) . . ?
C2 B7 B8 106.18(17) . . ?
B3 B7 B8 59.89(14) . . ?
B12 B7 B8 60.29(15) . . ?
B11 B7 B8 108.00(18) . . ?
C2 B7 H7 118.2(12) . . ?
B3 B7 H7 120.4(12) . . ?
B12 B7 H7 125.7(12) . . ?
B11 B7 H7 119.3(12) . . ?
B8 B7 H7 126.6(12) . . ?
B4 B8 B3 60.02(13) . . ?
B4 B8 B7 106.57(16) . . ?
B3 B8 B7 59.96(14) . . ?
B4 B8 B12 105.94(17) . . ?
B3 B8 B12 107.88(17) . . ?
B7 B8 B12 59.78(15) . . ?
B4 B8 B9 59.10(14) . . ?
B3 B8 B9 108.40(16) . . ?
B7 B8 B9 107.75(18) . . ?
B12 B8 B9 59.73(14) . . ?
B4 B8 H8 119.5(13) . . ?
B3 B8 H8 118.1(13) . . ?
B7 B8 H8 123.8(13) . . ?
B12 B8 H8 126.6(12) . . ?
B9 B8 H8 122.4(13) . . ?
B4 B9 B10 106.39(16) . . ?
B4 B9 B12 106.09(18) . . ?
B10 B9 B12 60.27(14) . . ?
B4 B9 B5 59.47(13) . . ?
B10 B9 B5 60.06(13) . . ?
B12 B9 B5 108.26(17) . . ?
B4 B9 B8 58.92(14) . . ?
B10 B9 B8 108.31(18) . . ?
B12 B9 B8 60.10(15) . . ?
B5 B9 B8 108.04(17) . . ?
B4 B9 H9 119.8(13) . . ?
B10 B9 H9 122.4(14) . . ?
B12 B9 H9 127.1(13) . . ?
B5 B9 H9 116.7(13) . . ?
B8 B9 H9 123.9(13) . . ?
B6 B10 B9 107.80(17) . . ?
B6 B10 B5 60.04(13) . . ?
B9 B10 B5 60.12(13) . . ?
B6 B10 B11 59.86(13) . . ?
B9 B10 B11 107.63(17) . . ?
B5 B10 B11 108.00(16) . . ?
B6 B10 B12 107.50(17) . . ?
B9 B10 B12 59.93(14) . . ?
B5 B10 B12 108.03(17) . . ?
B11 B10 B12 59.62(14) . . ?
B6 B10 H10 120.2(11) . . ?
B9 B10 H10 123.3(11) . . ?
B5 B10 H10 121.0(11) . . ?
B11 B10 H10 121.4(12) . . ?
B12 B10 H10 123.3(11) . . ?
C2 B11 B6 59.52(13) . . ?
C2 B11 B12 106.72(17) . . ?
B6 B11 B12 107.70(17) . . ?
C2 B11 B7 59.72(13) . . ?
B6 B11 B7 108.21(17) . . ?
B12 B11 B7 60.00(15) . . ?
C2 B11 B10 106.55(16) . . ?
B6 B11 B10 59.51(13) . . ?
B12 B11 B10 60.22(14) . . ?
B7 B11 B10 108.30(18) . . ?
C2 B11 H11 117.2(13) . . ?
B6 B11 H11 118.1(13) . . ?
B12 B11 H11 127.7(13) . . ?
B7 B11 H11 121.3(13) . . ?
B10 B11 H11 125.2(13) . . ?
B11 B12 B7 60.11(14) . . ?
B11 B12 B9 107.95(16) . . ?
B7 B12 B9 108.23(17) . . ?
B11 B12 B10 60.16(14) . . ?
B7 B12 B10 108.34(16) . . ?
B9 B12 B10 59.80(14) . . ?
B11 B12 B8 107.90(17) . . ?
B7 B12 B8 59.94(15) . . ?
B9 B12 B8 60.17(15) . . ?
B10 B12 B8 108.00(17) . . ?
B11 B12 H12 122.8(12) . . ?
B7 B12 H12 121.1(13) . . ?
B9 B12 H12 121.3(13) . . ?
B10 B12 H12 122.7(13) . . ?
B8 B12 H12 120.4(12) . . ?
C16 C13 C14 119.21(19) . . ?
C16 C13 C1 120.48(18) . . ?
C14 C13 C1 120.30(17) . . ?
C15 C14 C13 119.7(2) . . ?
C15 C14 H14 121.5(13) . . ?
C13 C14 H14 118.8(13) . . ?
C14 C15 C14 121.2(3) 2_656 . ?
C14 C15 H15 119.41(14) 2_656 . ?
C14 C15 H15 119.41(13) . . ?
C13 C16 C13 121.0(2) . 2_656 ?
C13 C16 H16 119.52(13) . . ?
C13 C16 H16 119.52(13) 2_656 . ?

loop_
_geom_bond_atom_site_label_1
_geom_bond_atom_site_label_2
_geom_bond_distance
_geom_bond_site_symmetry_2
_geom_bond_publ_flag
C1 C13 1.511(3) . ?
C1 B4 1.685(3) . ?
C1 C2 1.692(3) . ?
C1 B6 1.723(3) . ?
C1 B5 1.725(3) . ?
C1 B3 1.740(3) . ?
C2 B6 1.746(3) . ?
C2 B11 1.746(3) . ?
C2 B3 1.749(3) . ?
C2 B7 1.755(3) . ?
C2 H2 1.08(2) . ?
B3 B4 1.755(3) . ?
B3 B8 1.775(3) . ?
B3 B7 1.776(3) . ?
B3 H3 1.17(3) . ?
B4 B8 1.734(3) . ?
B4 B9 1.737(3) . ?
B4 B5 1.746(3) . ?
B4 H4 1.14(3) . ?
B5 B6 1.774(3) . ?
B5 B10 1.781(3) . ?
B5 B9 1.782(3) . ?
B5 H5 1.14(2) . ?
B6 B10 1.764(3) . ?
B6 B11 1.771(3) . ?
B6 H6 1.09(2) . ?
B7 B12 1.777(4) . ?
B7 B11 1.779(4) . ?
B7 B8 1.780(4) . ?
B7 H7 1.09(2) . ?
B8 B12 1.786(4) . ?
B8 B9 1.787(4) . ?
B8 H8 1.15(2) . ?
B9 B10 1.777(4) . ?
B9 B12 1.779(4) . ?
B9 H9 1.15(3) . ?
B10 B11 1.784(3) . ?
B10 B12 1.785(3) . ?
B10 H10 1.15(2) . ?
B11 B12 1.775(4) . ?
B11 H11 1.12(3) . ?
B12 H12 1.15(2) . ?
C13 C16 1.392(2) . ?
C13 C14 1.397(3) . ?
C14 C15 1.382(3) . ?
C14 H14 1.01(2) . ?
C15 C14 1.382(3) 2_656 ?
C15 H15 0.93(3) . ?
C16 C13 1.392(2) 2_656 ?
C16 H16 1.03(3) . ?
